data_4060845
loop_
_publ_author_name
'Guiducci, Aldo E.'
'Boyd, Catherine L.'
'Mountford, Philip'

_publ_section_title
;
 Reactions of Cyclopentadienyl-Amidinate Titanium Imido Compounds with
 CS2, COS, Isocyanates, and Other Unsaturated Organic Compounds
;
_journal_coden_ASTM ORGND7
_journal_issue 5
_journal_name_full Organometallics
_journal_page_first 1167
_journal_page_last 1187
_journal_paper_doi 10.1021/om050784v
_journal_volume 25
_journal_year 2006
_chemical_formula_moiety ' C46 H76 N4 S2 Si4 Ti2'
_chemical_formula_sum 'C46 H76 N4 S2 Si4 Ti2'
_chemical_formula_weight 957.4
_space_group_IT_number 12
_symmetry_cell_setting monoclinic
_symmetry_space_group_name_Hall '-C 2y'
_symmetry_space_group_name_H-M 'C 1 2/m 1'
_cell_angle_alpha 90.00
_cell_angle_beta 104.031(3)
_cell_angle_gamma 90.00
_cell_formula_units_Z 2
_cell_length_a 20.5239(8)
_cell_length_b 14.2637(7)
_cell_length_c 10.5071(4)
_cell_measurement_temperature 150
_cell_volume 2984.2
_diffrn_ambient_temperature 150
_exptl_crystal_density_diffrn 1.07
_refine_ls_R_factor_obs 0.0744
_refine_ls_wR_factor_obs 0.0900
_cod_duplicate_entry 4074669
_cod_depositor_comments
;
The following automatic conversions were performed:
'_symmetry_cell_setting' value 'Monoclinic' changed to 'monoclinic'
according to '/home/saulius/struct/CIF-dictionaries/cif_core.dic'
dictionary named 'cif_core.dic' version 2.4.1 from 2010-06-29.

Automatic conversion script
Id: cif_fix_enum 1527 2010-12-29 10:47:43Z saulius 
;
_cod_original_sg_symbol_H-M 'C 2/m'
_cod_original_formula_sum ' C46 H76 N4 S2 Si4 Ti2'
_cod_database_code 4060845

loop_
_symmetry_equiv_pos_as_xyz
x,y,z
-x,-y,-z
x+1/2,y+1/2,z
-x+1/2,-y+1/2,-z
-x,y,-z
x,-y,z
-x+1/2,y+1/2,-z
x+1/2,-y+1/2,z

loop_
_atom_site_aniso_label
_atom_site_aniso_U_11
_atom_site_aniso_U_22
_atom_site_aniso_U_33
_atom_site_aniso_U_23
_atom_site_aniso_U_13
_atom_site_aniso_U_12
Ti1 0.0417(5) 0.0254(4) 0.0145(3) 0.0000 0.0023(3) 0.0000
S1 0.0398(7) 0.0484(8) 0.0414(7) 0.0000 0.0077(5) 0.0000
N1 0.044(2) 0.031(1) 0.019(1) -0.001(1) -0.003(1) 0.002(1)
Si1 0.0491(6) 0.0291(5) 0.0288(5) -0.0050(4) -0.0003(4) -0.0026(4)
C1 0.032(2) 0.037(3) 0.020(2) 0.0000 0.004(2) 0.0000
C2 0.040(2) 0.029(2) 0.019(2) 0.0000 0.003(2) 0.0000
C3 0.048(3) 0.032(2) 0.023(2) 0.0000 0.004(2) 0.0000
C4 0.072(4) 0.040(3) 0.019(2) 0.0000 0.006(2) 0.0000
C5 0.056(3) 0.039(3) 0.029(2) 0.0000 -0.012(2) 0.0000
C6 0.039(3) 0.046(3) 0.044(3) 0.0000 -0.007(2) 0.0000
C7 0.039(3) 0.048(3) 0.034(2) 0.0000 0.005(2) 0.0000
C8 0.083(3) 0.029(2) 0.046(2) -0.000(2) -0.005(2) 0.000(2)
C9 0.053(2) 0.042(2) 0.045(2) -0.015(2) 0.003(2) 0.001(2)
C10 0.053(2) 0.041(2) 0.048(2) -0.010(2) 0.005(2) -0.007(2)
C11 0.040(3) 0.044(3) 0.017(2) 0.0000 0.005(2) 0.0000
C12 0.044(2) 0.038(2) 0.021(1) -0.005(1) 0.007(1) 0.000(2)
C13 0.040(2) 0.038(2) 0.023(1) -0.001(1) 0.005(1) 0.004(2)
C14 0.045(3) 0.061(4) 0.020(2) 0.0000 0.004(2) 0.0000
C15 0.062(2) 0.036(2) 0.035(2) -0.014(2) 0.007(2) 0.000(2)
C16 0.040(2) 0.050(2) 0.042(2) -0.001(2) 0.007(2) 0.009(2)

loop_
_atom_site_label
_atom_site_fract_x
_atom_site_fract_y
_atom_site_fract_z
_atom_site_U_iso_or_equiv
_atom_site_occupancy
_atom_site_thermal_displace_type
Ti1 0.58150(4) 0.0000 0.02290(7) 0.0280 1.0000 Uani
S1 0.5000 -0.1096(1) 0.0000 0.0436 1.0000 Uani
N1 0.6387(2) 0.0788(2) 0.1928(3) 0.0332 1.0000 Uani
Si1 0.65051(6) 0.19347(7) 0.25504(9) 0.0373 1.0000 Uani
C1 0.6596(2) 0.0000 0.2563(4) 0.0298 1.0000 Uani
C2 0.7044(3) 0.0000 0.3929(4) 0.0301 1.0000 Uani
C3 0.6779(3) -0.000000(7) 0.5030(4) 0.0352 1.0000 Uani
C4 0.7203(3) 0.000000(7) 0.6285(5) 0.0448 1.0000 Uani
C5 0.7889(3) -0.000000(7) 0.6444(5) 0.0453 1.0000 Uani
C6 0.8152(3) -0.000000(7) 0.5366(6) 0.0463 1.0000 Uani
C7 0.7738(3) 0.000000(7) 0.4110(5) 0.0408 1.0000 Uani
C8 0.6153(3) 0.2792(3) 0.1227(4) 0.0561 1.0000 Uani
C9 0.6070(2) 0.2150(3) 0.3896(4) 0.0479 1.0000 Uani
C10 0.7410(2) 0.2252(3) 0.3188(4) 0.0485 1.0000 Uani
C11 0.5763(3) 0.0000 -0.2070(4) 0.0340 1.0000 Uani
C12 0.6139(2) -0.0808(3) -0.1552(3) 0.0344 1.0000 Uani
C13 0.6744(2) -0.0498(3) -0.0679(3) 0.0341 1.0000 Uani
C14 0.5114(3) 0.00000(1) -0.3093(5) 0.0426 1.0000 Uani
C15 0.5954(2) -0.1785(3) -0.2005(4) 0.0453 1.0000 Uani
C16 0.7334(2) -0.1084(3) -0.0024(4) 0.0444 1.0000 Uani
H31 0.6301 -0.000000 0.4916 0.0420 1.0000 Uiso
H41 0.7017 0.000000 0.7040 0.0516 1.0000 Uiso
H51 0.8177 -0.000000 0.7312 0.0529 1.0000 Uiso
H61 0.8631 -0.000000 0.5483 0.0588 1.0000 Uiso
H71 0.7924 0.000000 0.3356 0.0516 1.0000 Uiso
H81 0.6218 0.3419 0.1568 0.0613 1.0000 Uiso
H82 0.6372 0.2725 0.0522 0.0613 1.0000 Uiso
H83 0.5682 0.2672 0.0907 0.0613 1.0000 Uiso
H91 0.6149 0.2784 0.4201 0.0644 1.0000 Uiso
H92 0.6241 0.1726 0.4607 0.0644 1.0000 Uiso
H93 0.5596 0.2050 0.3569 0.0644 1.0000 Uiso
H101 0.7447 0.2883 0.3515 0.0632 1.0000 Uiso
H102 0.7637 0.2200 0.2493 0.0632 1.0000 Uiso
H103 0.7611 0.1830 0.3884 0.0632 1.0000 Uiso
H141 0.4963 -0.06337 -0.3277 0.0491 0.5000 Uiso
H142 0.5177 -0.02875 -0.3881 0.0491 0.5000 Uiso
H143 0.4785 -0.03461 -0.2776 0.0491 0.5000 Uiso
H151 0.5515 -0.1791 -0.2591 0.0583 1.0000 Uiso
H152 0.6276 -0.2026 -0.2450 0.0583 1.0000 Uiso
H153 0.5953 -0.2169 -0.1255 0.0583 1.0000 Uiso
H161 0.7673 -0.0692 0.0509 0.0589 1.0000 Uiso
H162 0.7514 -0.1391 -0.0677 0.0589 1.0000 Uiso
H163 0.7195 -0.1547 0.0519 0.0589 1.0000 Uiso

loop_
_geom_bond_atom_site_label_1
_geom_bond_site_symmetry_1
_geom_bond_atom_site_label_2
_geom_bond_site_symmetry_2
_geom_bond_distance
_geom_bond_publ_flag
Ti1 . Ti1 2_655 3.262(2) yes
Ti1 . S1 . 2.259(1) yes
Ti1 . S1 2_655 2.259(1) yes
Ti1 . N1 . 2.193(3) yes
Ti1 . N1 6_555 2.193(3) yes
Ti1 . C11 . 2.392(4) yes
Ti1 . C12 . 2.424(3) yes
Ti1 . C12 6_555 2.424(3) yes
Ti1 . C13 . 2.435(4) yes
Ti1 . C13 6_555 2.435(4) yes
N1 . Si1 . 1.757(3) yes
N1 . C1 . 1.325(4) yes
Si1 . C8 . 1.861(4) yes
Si1 . C9 . 1.872(4) yes
Si1 . C10 . 1.870(4) yes
C1 . C2 . 1.505(6) yes
C2 . C3 . 1.393(7) yes
C2 . C7 . 1.390(8) yes
C3 . C4 . 1.393(7) yes
C4 . C5 . 1.38(1) yes
C5 . C6 . 1.368(9) yes
C6 . C7 . 1.385(8) yes
C11 . C12 . 1.420(5) yes
C11 . C12 6_555 1.420(5) yes
C11 . C14 . 1.495(7) yes
C12 . C13 . 1.422(5) yes
C12 . C15 . 1.492(5) yes
C13 . C13 6_555 1.422(7) yes
C13 . C16 . 1.496(5) yes
